data_2205704
loop_
_publ_author_name
'Chen, Hong-Mei'
'Yang Shi-Ping'
'Chen, Qiong-Qiong'
'Zhang, Fan'
'Chen Jia-Min'
'Yu, Xi-Bin'

_publ_section_title
;
 Tris({2-[(1-methylimidazol-2-yl)methylimino]ethyl}amine)cobalt(II)
 diperchlorate
;
_journal_issue 5
_journal_name_full 'Acta Crystallographica Section E'
_journal_page_first m1001
_journal_page_last m1003
_journal_paper_doi 10.1107/S1600536805012596
_journal_volume 61
_journal_year 2005
_chemical_formula_iupac '[Co (C21 H30 N10)] (Cl O4)2'
_chemical_formula_moiety 'C21 H30 Co N10 2+, 2Cl O4 -'
_chemical_formula_sum 'C21 H30 Cl2 Co N10 O8'
_chemical_formula_weight 680.38
_chemical_name_systematic
;
Tris({2-[(1-methylimidazol-2-yl)methylimino]ethyl}amine)cobalt(II)
diperchlorate
;
_space_group_IT_number 159
_symmetry_cell_setting trigonal
_symmetry_space_group_name_Hall 'P 3 -2c'
_symmetry_space_group_name_H-M 'P 3 1 c'
_atom_sites_solution_hydrogens geom
_atom_sites_solution_primary direct
_atom_sites_solution_secondary difmap
_audit_creation_method SHELXL-97
_cell_angle_alpha 90.00
_cell_angle_beta 90.00
_cell_angle_gamma 120.00
_cell_formula_units_Z 2
_cell_length_a 10.8349(7)
_cell_length_b 10.8349(7)
_cell_length_c 14.6028(13)
_cell_measurement_reflns_used 3994
_cell_measurement_temperature 298(2)
_cell_measurement_theta_max 49.062
_cell_measurement_theta_min 4.325
_cell_volume 1484.62(19)
_computing_cell_refinement 'SAINT-Plus (Bruker, 1998)'
_computing_data_collection 'SMART (Bruker, 1998)'
_computing_data_reduction SAINT-Plus
_computing_molecular_graphics 'SHELXTL (Bruker, 1998)'
_computing_publication_material SHELXTL
_computing_structure_refinement 'SHELXL97 (Sheldrick, 1997)'
_computing_structure_solution 'SHELXS97 (Sheldrick, 1997)'
_diffrn_ambient_temperature 298(2)
_diffrn_detector_area_resol_mean 10
_diffrn_measured_fraction_theta_full 0.996
_diffrn_measured_fraction_theta_max 0.996
_diffrn_measurement_device_type 'Bruker SMART 1K area-detector'
_diffrn_measurement_method '\w scan at different \f'
_diffrn_radiation_monochromator graphite
_diffrn_radiation_source 'fine-focus sealed tube'
_diffrn_radiation_type MoK\a
_diffrn_radiation_wavelength 0.71073
_diffrn_reflns_av_R_equivalents 0.0398
_diffrn_reflns_av_sigmaI/netI 0.0332
_diffrn_reflns_limit_h_max 13
_diffrn_reflns_limit_h_min -13
_diffrn_reflns_limit_k_max 7
_diffrn_reflns_limit_k_min -13
_diffrn_reflns_limit_l_max 18
_diffrn_reflns_limit_l_min -18
_diffrn_reflns_number 8257
_diffrn_reflns_theta_full 26.98
_diffrn_reflns_theta_max 26.98
_diffrn_reflns_theta_min 2.17
_exptl_absorpt_coefficient_mu 0.819
_exptl_absorpt_correction_T_max 0.691
_exptl_absorpt_correction_T_min 0.646
_exptl_absorpt_correction_type multi-scan
_exptl_absorpt_process_details '(SADABS; Bruker, 1998)'
_exptl_crystal_colour red
_exptl_crystal_density_diffrn 1.522
_exptl_crystal_density_method 'not measured'
_exptl_crystal_description block
_exptl_crystal_F_000 702
_exptl_crystal_size_max 0.521
_exptl_crystal_size_mid 0.487
_exptl_crystal_size_min 0.435
_refine_diff_density_max 0.873
_refine_diff_density_min -0.544
_refine_ls_abs_structure_details '(Flack, 1983), 1023 Friedel pairs'
_refine_ls_abs_structure_Flack 0.03(3)
_refine_ls_extinction_method none
_refine_ls_goodness_of_fit_ref 1.041
_refine_ls_hydrogen_treatment constr
_refine_ls_matrix_type full
_refine_ls_number_parameters 128
_refine_ls_number_reflns 2115
_refine_ls_number_restraints 1
_refine_ls_restrained_S_all 1.041
_refine_ls_R_factor_all 0.0550
_refine_ls_R_factor_gt 0.0507
_refine_ls_shift/su_max 0.015
_refine_ls_shift/su_mean 0.001
_refine_ls_structure_factor_coef Fsqd
_refine_ls_weighting_details 'calc w = 1/[\s^2^(Fo^2^)+(0.0959P)^2^] where P = (Fo^2^+2Fc^2^)/3'
_refine_ls_weighting_scheme calc
_refine_ls_wR_factor_gt 0.1331
_refine_ls_wR_factor_ref 0.1366
_reflns_number_gt 1893
_reflns_number_total 2115
_reflns_threshold_expression I>2\s(I)
_cod_data_source_file er6012.cif
_cod_data_source_block I
_cod_depositor_comments
;
The following automatic conversions were performed:
'_symmetry_cell_setting' value 'Trigonal' changed to 'trigonal' according
to '/home/saulius/struct/CIF-dictionaries/cif_core.dic' dictionary named
'cif_core.dic' version 2.4.1 from 2010-06-29.

Automatic conversion script
Id: cif_fix_enum 1527 2010-12-29 10:47:43Z saulius 

The following automatic conversions were performed:

'_symmetry_cell_setting' value 'Trigonal' changed to 'trigonal'
according to /home/saulius/struct/CIF-dictionaries/cif_core.dic
dictionary named 'cif_core.dic' version 2.4.1 from 2010-06-29.

Automatic conversion script
Id: cif_fix_values 1715 2011-07-08 13:25:40Z adriana 
;
_cod_original_sg_symbol_Hall 'P 3 -2c '
_cod_database_code 2205704
_cod_database_fobs_code 2205704

loop_
_symmetry_equiv_pos_as_xyz
'x, y, z'
'-y, x-y, z'
'-x+y, -x, z'
'y, x, z+1/2'
'x-y, -y, z+1/2'
'-x, -x+y, z+1/2'

loop_
_atom_site_label
_atom_site_fract_x
_atom_site_fract_y
_atom_site_fract_z
_atom_site_U_iso_or_equiv
_atom_site_adp_type
_atom_site_calc_flag
_atom_site_refinement_flags
_atom_site_occupancy
_atom_site_type_symbol
Co 0.6667 0.3333 0.19483(5) 0.0464(2) Uani d S 1 Co
Cl1 0.6667 0.3333 0.7369(3) 0.0894(8) Uani d S 1 Cl
Cl2 0.0000 0.0000 0.31055(12) 0.0676(5) Uani d S 1 Cl
O1 0.6667 0.3333 0.662(2) 0.275(13) Uiso d S 1 O
O2 0.5327(7) 0.2945(8) 0.7742(9) 0.210(5) Uani d . 1 O
O3 0.1459(8) 0.0736(9) 0.3162(13) 0.247(7) Uani d . 1 O
O4 0.0000 0.0000 0.4015(7) 0.151(4) Uani d S 1 O
N1 0.4826(3) 0.2343(4) 0.1057(2) 0.0574(7) Uani d . 1 N
N2 0.2872(3) 0.0400(4) 0.0716(3) 0.0676(10) Uani d . 1 N
N3 0.5316(4) 0.1323(3) 0.2578(2) 0.0543(7) Uani d . 1 N
N4 0.6667 0.3333 0.3966(4) 0.0588(14) Uani d S 1 N
C1 0.3196(5) 0.1296(6) -0.0005(4) 0.0767(13) Uani d . 1 C
H1 0.2685 0.1112 -0.0548 0.092 Uiso calc R 1 H
C2 0.4388(5) 0.2491(6) 0.0213(3) 0.0737(12) Uani d . 1 C
H2 0.4847 0.3299 -0.0154 0.088 Uiso calc R 1 H
C3 0.3906(4) 0.1077(4) 0.1333(3) 0.0533(8) Uani d . 1 C
C4 0.1604(5) -0.1049(6) 0.0814(5) 0.0923(17) Uani d . 1 C
H4A 0.0859 -0.0982 0.1125 0.138 Uiso calc R 1 H
H4B 0.1859 -0.1641 0.1162 0.138 Uiso calc R 1 H
H4C 0.1277 -0.1459 0.0219 0.138 Uiso calc R 1 H
C5 0.4133(5) 0.0528(4) 0.2196(3) 0.0594(9) Uani d . 1 C
H5 0.3456 -0.0341 0.2444 0.071 Uiso calc R 1 H
C6 0.5614(6) 0.0860(4) 0.3474(3) 0.0736(12) Uani d . 1 C
H6A 0.6522 0.0886 0.3450 0.088 Uiso calc R 1 H
H6B 0.4875 -0.0107 0.3613 0.088 Uiso calc R 1 H
C7 0.5650(6) 0.1869(5) 0.4195(3) 0.0765(12) Uani d . 1 C
H7A 0.4709 0.1760 0.4256 0.092 Uiso calc R 1 H
H7B 0.5906 0.1633 0.4779 0.092 Uiso calc R 1 H

loop_
_atom_site_aniso_label
_atom_site_aniso_U_11
_atom_site_aniso_U_22
_atom_site_aniso_U_33
_atom_site_aniso_U_12
_atom_site_aniso_U_13
_atom_site_aniso_U_23
Co 0.0430(3) 0.0430(3) 0.0532(4) 0.02149(14) 0.000 0.000
Cl1 0.0725(8) 0.0725(8) 0.123(2) 0.0362(4) 0.000 0.000
Cl2 0.0807(7) 0.0807(7) 0.0413(7) 0.0403(3) 0.000 0.000
O2 0.105(4) 0.129(4) 0.390(15) 0.053(4) 0.025(6) -0.090(7)
O3 0.102(5) 0.174(8) 0.45(2) 0.058(5) 0.016(8) 0.054(10)
O4 0.178(7) 0.178(7) 0.098(6) 0.089(4) 0.000 0.000
N1 0.0504(16) 0.0690(19) 0.0536(15) 0.0305(16) -0.0052(13) 0.0036(14)
N2 0.0441(15) 0.081(2) 0.077(2) 0.0309(16) -0.0084(16) -0.029(2)
N3 0.0626(18) 0.0486(15) 0.0463(14) 0.0238(14) -0.0074(13) 0.0022(12)
N4 0.068(2) 0.068(2) 0.040(2) 0.0342(11) 0.000 0.000
C1 0.073(3) 0.107(3) 0.070(3) 0.060(3) -0.023(2) -0.019(3)
C2 0.070(3) 0.100(3) 0.065(2) 0.054(3) -0.007(2) 0.011(2)
C3 0.0423(16) 0.062(2) 0.0559(19) 0.0265(16) -0.0042(15) -0.0087(17)
C4 0.058(3) 0.083(3) 0.112(4) 0.017(2) -0.011(3) -0.035(3)
C5 0.063(2) 0.0462(18) 0.058(2) 0.0195(16) 0.0062(17) 0.0020(15)
C6 0.097(3) 0.056(2) 0.0531(19) 0.027(2) -0.008(2) 0.0161(18)
C7 0.095(3) 0.077(3) 0.0471(19) 0.034(3) 0.003(2) 0.0184(19)

loop_
_atom_type_symbol
_atom_type_description
_atom_type_scat_dispersion_real
_atom_type_scat_dispersion_imag
_atom_type_scat_source
C C 0.0033 0.0016 'International Tables Vol C Tables 4.2.6.8 and 6.1.1.4'
H H 0.0000 0.0000 'International Tables Vol C Tables 4.2.6.8 and 6.1.1.4'
N N 0.0061 0.0033 'International Tables Vol C Tables 4.2.6.8 and 6.1.1.4'
O O 0.0106 0.0060 'International Tables Vol C Tables 4.2.6.8 and 6.1.1.4'
Cl Cl 0.1484 0.1585 'International Tables Vol C Tables 4.2.6.8 and 6.1.1.4'
Co Co 0.3494 0.9721 'International Tables Vol C Tables 4.2.6.8 and 6.1.1.4'

loop_
_geom_angle_atom_site_label_1
_geom_angle_atom_site_label_2
_geom_angle_atom_site_label_3
_geom_angle_site_symmetry_1
_geom_angle_site_symmetry_3
_geom_angle
_geom_angle_publ_flag
N3 Co N3 2_655 . 102.77(10) yes
N3 Co N3 2_655 3_665 102.77(10) ?
N3 Co N3 . 3_665 102.77(10) ?
N3 Co N1 2_655 2_655 76.17(12) ?
N3 Co N1 . 2_655 93.29(14) yes
N3 Co N1 3_665 2_655 163.66(12) ?
N3 Co N1 2_655 . 163.66(12) yes
N3 Co N1 . . 76.17(12) yes
N3 Co N1 3_665 . 93.29(14) ?
N1 Co N1 2_655 . 87.57(13) yes
N3 Co N1 2_655 3_665 93.29(14) ?
N3 Co N1 . 3_665 163.66(12) ?
N3 Co N1 3_665 3_665 76.17(12) ?
N1 Co N1 2_655 3_665 87.57(13) ?
N1 Co N1 . 3_665 87.57(13) ?
O1 Cl1 O2 . 2_655 112.8(6) ?
O1 Cl1 O2 . 3_665 112.8(6) ?
O2 Cl1 O2 2_655 3_665 105.9(6) ?
O1 Cl1 O2 . . 112.8(6) ?
O2 Cl1 O2 2_655 . 105.9(6) ?
O2 Cl1 O2 3_665 . 105.9(6) ?
O4 Cl2 O3 . . 86.6(8) ?
O4 Cl2 O3 . 2 86.6(8) ?
O3 Cl2 O3 . 2 119.64(17) ?
O4 Cl2 O3 . 3 86.6(8) ?
O3 Cl2 O3 . 3 119.64(17) ?
O3 Cl2 O3 2 3 119.64(16) ?
C3 N1 C2 . . 106.2(4) ?
C3 N1 Co . . 111.7(3) ?
C2 N1 Co . . 141.0(3) ?
C3 N2 C1 . . 106.5(4) ?
C3 N2 C4 . . 126.4(5) ?
C1 N2 C4 . . 127.1(4) ?
C5 N3 C6 . . 118.3(3) ?
C5 N3 Co . . 116.8(2) ?
C6 N3 Co . . 124.6(3) ?
C7 N4 C7 2_655 . 114.8(2) ?
C7 N4 C7 2_655 3_665 114.8(2) ?
C7 N4 C7 . 3_665 114.8(2) ?
C2 C1 N2 . . 106.8(4) ?
C2 C1 H1 . . 126.6 ?
N2 C1 H1 . . 126.6 ?
C1 C2 N1 . . 109.2(5) ?
C1 C2 H2 . . 125.4 ?
N1 C2 H2 . . 125.4 ?
N1 C3 N2 . . 111.3(4) ?
N1 C3 C5 . . 120.1(3) ?
N2 C3 C5 . . 128.4(4) ?
N2 C4 H4A . . 109.5 ?
N2 C4 H4B . . 109.5 ?
H4A C4 H4B . . 109.5 ?
N2 C4 H4C . . 109.5 ?
H4A C4 H4C . . 109.5 ?
H4B C4 H4C . . 109.5 ?
N3 C5 C3 . . 115.0(3) ?
N3 C5 H5 . . 122.5 ?
C3 C5 H5 . . 122.5 ?
N3 C6 C7 . . 107.5(4) ?
N3 C6 H6A . . 110.2 ?
C7 C6 H6A . . 110.2 ?
N3 C6 H6B . . 110.2 ?
C7 C6 H6B . . 110.2 ?
H6A C6 H6B . . 108.5 ?
N4 C7 C6 . . 111.3(4) ?
N4 C7 H7A . . 109.4 ?
C6 C7 H7A . . 109.4 ?
N4 C7 H7B . . 109.4 ?
C6 C7 H7B . . 109.4 ?
H7A C7 H7B . . 108.0 ?

loop_
_geom_bond_atom_site_label_1
_geom_bond_atom_site_label_2
_geom_bond_site_symmetry_2
_geom_bond_distance
_geom_bond_publ_flag
Co N3 2_655 2.131(3) ?
Co N3 . 2.131(3) yes
Co N3 3_665 2.131(3) ?
Co N1 2_655 2.164(3) ?
Co N1 . 2.164(3) yes
Co N1 3_665 2.164(3) ?
Cl1 O1 . 1.09(3) ?
Cl1 O2 2_655 1.404(8) ?
Cl1 O2 3_665 1.404(8) ?
Cl1 O2 . 1.404(8) ?
Cl2 O4 . 1.329(10) ?
Cl2 O3 . 1.371(8) ?
Cl2 O3 2 1.371(8) ?
Cl2 O3 3 1.371(8) ?
N1 C3 . 1.292(5) ?
N1 C2 . 1.359(5) ?
N2 C3 . 1.335(5) ?
N2 C1 . 1.354(7) ?
N2 C4 . 1.489(6) ?
N3 C5 . 1.262(5) ?
N3 C6 . 1.493(5) ?
N4 C7 2_655 1.448(5) ?
N4 C7 . 1.448(5) ?
N4 C7 3_665 1.448(5) ?
C1 C2 . 1.332(8) ?
C1 H1 . 0.9300 ?
C2 H2 . 0.9300 ?
C3 C5 . 1.467(6) ?
C4 H4A . 0.9600 ?
C4 H4B . 0.9600 ?
C4 H4C . 0.9600 ?
C5 H5 . 0.9300 ?
C6 C7 . 1.504(7) ?
C6 H6A . 0.9700 ?
C6 H6B . 0.9700 ?
C7 H7A . 0.9700 ?
C7 H7B . 0.9700 ?

loop_
_geom_torsion_atom_site_label_1
_geom_torsion_atom_site_label_2
_geom_torsion_atom_site_label_3
_geom_torsion_atom_site_label_4
_geom_torsion_site_symmetry_1
_geom_torsion
N3 Co N1 C3 2_655 86.4(6)
N3 Co N1 C3 . -1.9(3)
N3 Co N1 C3 3_665 -104.2(3)
N1 Co N1 C3 2_655 92.1(3)
N1 Co N1 C3 3_665 179.8(3)
N3 Co N1 C2 2_655 -78.6(7)
N3 Co N1 C2 . -166.9(5)
N3 Co N1 C2 3_665 90.8(5)
N1 Co N1 C2 2_655 -72.9(4)
N1 Co N1 C2 3_665 14.8(5)
N3 Co N3 C5 2_655 -164.5(3)
N3 Co N3 C5 3_665 89.0(4)
N1 Co N3 C5 2_655 -88.0(3)
N1 Co N3 C5 . -1.3(3)
N1 Co N3 C5 3_665 4.6(7)
N3 Co N3 C6 2_655 21.5(4)
N3 Co N3 C6 3_665 -85.0(3)
N1 Co N3 C6 2_655 98.0(4)
N1 Co N3 C6 . -175.3(4)
N1 Co N3 C6 3_665 -169.4(5)
C3 N2 C1 C2 . -1.7(5)
C4 N2 C1 C2 . 177.5(4)
N2 C1 C2 N1 . 1.0(6)
C3 N1 C2 C1 . 0.1(5)
Co N1 C2 C1 . 165.6(4)
C2 N1 C3 N2 . -1.2(4)
Co N1 C3 N2 . -171.4(3)
C2 N1 C3 C5 . 174.9(4)
Co N1 C3 C5 . 4.6(5)
C1 N2 C3 N1 . 1.8(5)
C4 N2 C3 N1 . -177.4(4)
C1 N2 C3 C5 . -173.8(4)
C4 N2 C3 C5 . 7.0(7)
C6 N3 C5 C3 . 178.3(4)
Co N3 C5 C3 . 3.9(5)
N1 C3 C5 N3 . -5.9(6)
N2 C3 C5 N3 . 169.3(4)
C5 N3 C6 C7 . -111.8(4)
Co N3 C6 C7 . 62.2(5)
C7 N4 C7 C6 2_655 -81.8(6)
C7 N4 C7 C6 3_665 141.9(5)
N3 C6 C7 N4 . -55.2(6)
